data_7037120
loop_
_publ_author_name
'Macor, Joseph A.'
'Brown, Jessie L.'
'Cross, Justin N.'
'Daly, Scott R.'
'Gaunt, Andrew J.'
'Girolami, Gregory S.'
'Janicke, Michael T.'
'Kozimor, Stosh A.'
'Neu, Mary P.'
'Olson, Angela C.'
'Reilly, Sean D.'
'Scott, Brian L.'

_publ_section_title
;
 Coordination chemistry of 2,2'-biphenylenedithiophosphinate and
 diphenyldithiophosphinate with U, Np, and Pu.
;
_journal_issue 43
_journal_name_full 'Dalton transactions (Cambridge, England : 2003)'
_journal_page_first 18923
_journal_page_last 18936
_journal_paper_doi 10.1039/c5dt02976g
_journal_volume 44
_journal_year 2015
_chemical_formula_sum 'C108 H128 Np P4 S8'
_chemical_formula_weight 2043.46
_chemical_name_systematic
; 
 ? 
;
_space_group_IT_number 15
_symmetry_cell_setting monoclinic
_symmetry_space_group_name_Hall '-C 2yc'
_symmetry_space_group_name_H-M 'C 1 2/c 1'
_atom_sites_solution_hydrogens geom
_atom_sites_solution_primary direct
_atom_sites_solution_secondary difmap
_audit_creation_method SHELXL-97
_audit_update_record
;
2015-08-12 deposited with the CCDC.
2015-08-21 downloaded from the CCDC.
;
_cell_angle_alpha 90.00
_cell_angle_beta 110.0200(10)
_cell_angle_gamma 90.00
_cell_formula_units_Z 4
_cell_length_a 22.8029(17)
_cell_length_b 20.2642(15)
_cell_length_c 23.9268(17)
_cell_measurement_temperature 100(1)
_cell_volume 10388.1(13)
_computing_cell_refinement 'APEX2 V.2014.7-1 (Bruker AXS, 2014)'
_computing_data_collection 'APEX2 V.2014.7-1 (Bruker AXS, 2014)'
_computing_data_reduction 'SAINT, v. 8.34A (Bruker AXS, 2013)'
_computing_molecular_graphics 'SHELXTL, v. 6.14, (Bruker AXS, 2000)'
_computing_publication_material 'SHELXTL, v. 6.14, (Bruker AXS, 2000)'
_computing_structure_refinement 'SHELXL-97 (Sheldrick, 1997)'
_computing_structure_solution 'SHELXS-97 (Sheldrick, 1990)'
_diffrn_ambient_temperature 100(1)
_diffrn_measured_fraction_theta_full 0.996
_diffrn_measured_fraction_theta_max 0.946
_diffrn_measurement_device_type 'Bruker D8 Quest with CMOS detector'
_diffrn_measurement_method '\w scans'
_diffrn_radiation_monochromator 'Bruker Triumph curved graphite'
_diffrn_radiation_source 'fine-focus sealed tube'
_diffrn_radiation_type MoK\a
_diffrn_radiation_wavelength 0.71073
_diffrn_reflns_av_R_equivalents 0.0799
_diffrn_reflns_av_sigmaI/netI 0.0436
_diffrn_reflns_limit_h_max 36
_diffrn_reflns_limit_h_min -36
_diffrn_reflns_limit_k_max 32
_diffrn_reflns_limit_k_min -32
_diffrn_reflns_limit_l_max 37
_diffrn_reflns_limit_l_min -38
_diffrn_reflns_number 117259
_diffrn_reflns_theta_full 25.00
_diffrn_reflns_theta_max 35.36
_diffrn_reflns_theta_min 2.53
_diffrn_standards_decay_% 0
_diffrn_standards_interval_count 0
_diffrn_standards_interval_time 0
_diffrn_standards_number 0
_exptl_absorpt_coefficient_mu 1.268
_exptl_absorpt_correction_T_max 0.8837
_exptl_absorpt_correction_T_min 0.7507
_exptl_absorpt_correction_type multi-scan
_exptl_absorpt_process_details 'SADABS v. 2014/3 (Bruker AXS, 2013)'
_exptl_crystal_colour red
_exptl_crystal_density_diffrn 1.307
_exptl_crystal_density_method 'not measured'
_exptl_crystal_description block
_exptl_crystal_F_000 4228
_exptl_crystal_size_max 0.24
_exptl_crystal_size_mid 0.18
_exptl_crystal_size_min 0.10
_platon_squeeze_details
;
;
_refine_diff_density_max 3.837
_refine_diff_density_min -3.013
_refine_diff_density_rms 0.179
_refine_ls_extinction_method none
_refine_ls_goodness_of_fit_ref 1.467
_refine_ls_hydrogen_treatment mixed
_refine_ls_matrix_type full
_refine_ls_number_parameters 463
_refine_ls_number_reflns 22227
_refine_ls_number_restraints 6
_refine_ls_restrained_S_all 1.472
_refine_ls_R_factor_all 0.0569
_refine_ls_R_factor_gt 0.0500
_refine_ls_shift/su_max 0.004
_refine_ls_shift/su_mean 0.000
_refine_ls_structure_factor_coef Fsqd
_refine_ls_weighting_details 'calc w=1/[\s^2^(Fo^2^)+(0.0509P)^2^+12.0000P] where P=(Fo^2^+2Fc^2^)/3'
_refine_ls_weighting_scheme calc
_refine_ls_wR_factor_gt 0.1331
_refine_ls_wR_factor_ref 0.1365
_reflns_number_gt 19663
_reflns_number_total 22227
_reflns_threshold_expression >2sigma(I)
_cod_data_source_file c5dt02976g2.cif
_cod_data_source_block dq0029s
_cod_original_sg_symbol_H-M 'C 2/c'
_cod_database_code 7037120

loop_
_symmetry_equiv_pos_as_xyz
'x, y, z'
'-x, y, -z+1/2'
'x+1/2, y+1/2, z'
'-x+1/2, y+1/2, -z+1/2'
'-x, -y, -z'
'x, -y, z-1/2'
'-x+1/2, -y+1/2, -z'
'x+1/2, -y+1/2, z-1/2'

loop_
_atom_site_label
_atom_site_type_symbol
_atom_site_fract_x
_atom_site_fract_y
_atom_site_fract_z
_atom_site_U_iso_or_equiv
_atom_site_adp_type
_atom_site_occupancy
_atom_site_symmetry_multiplicity
_atom_site_calc_flag
_atom_site_refinement_flags
_atom_site_disorder_assembly
_atom_site_disorder_group
Np1 Np 0.0000 0.171275(6) 0.2500 0.01309(4) Uani 1 2 d S . .
S1 S 0.06377(3) 0.22293(3) 0.36485(3) 0.01868(10) Uani 1 1 d . . .
S2 S 0.08629(3) 0.26772(3) 0.24204(3) 0.02016(11) Uani 1 1 d . . .
S5 S -0.03677(3) 0.11911(3) 0.34296(3) 0.01779(10) Uani 1 1 d . . .
S6 S -0.09426(3) 0.07639(3) 0.20270(3) 0.01990(11) Uani 1 1 d . . .
P1 P 0.11234(3) 0.28256(3) 0.33011(3) 0.01668(11) Uani 1 1 d . . .
P3 P -0.09698(3) 0.05962(3) 0.28453(3) 0.01593(10) Uani 1 1 d . . .
C1 C 0.10851(12) 0.36700(12) 0.35110(11) 0.0197(4) Uani 1 1 d . . .
C2 C 0.05552(13) 0.40540(13) 0.34130(12) 0.0224(4) Uani 1 1 d . . .
H2 H 0.0167 0.3892 0.3179 0.027 Uiso 1 1 calc R . .
C3 C 0.06025(14) 0.46833(13) 0.36641(13) 0.0244(5) Uani 1 1 d . . .
C4 C 0.12013(16) 0.49129(14) 0.39949(14) 0.0296(6) Uani 1 1 d . . .
H4 H 0.1243 0.5338 0.4151 0.035 Uiso 1 1 calc R . .
C5 C 0.17349(15) 0.45307(14) 0.40996(14) 0.0281(5) Uani 1 1 d . . .
H5 H 0.2125 0.4697 0.4324 0.034 Uiso 1 1 calc R . .
C6 C 0.16787(13) 0.38924(13) 0.38635(12) 0.0226(5) Uani 1 1 d . . .
C7 C 0.21693(13) 0.33806(14) 0.39737(13) 0.0233(5) Uani 1 1 d . . .
C8 C 0.27891(14) 0.34236(19) 0.43483(17) 0.0342(7) Uani 1 1 d . . .
H8 H 0.2952 0.3820 0.4531 0.041 Uiso 1 1 calc R . .
C9 C 0.31642(14) 0.2852(2) 0.44440(16) 0.0365(7) Uani 1 1 d . . .
H9 H 0.3574 0.2877 0.4703 0.044 Uiso 1 1 calc R . .
C10 C 0.29447(13) 0.22539(18) 0.41660(14) 0.0299(6) Uani 1 1 d . A .
C11 C 0.23232(13) 0.22226(14) 0.37811(12) 0.0231(5) Uani 1 1 d . . .
H11 H 0.2164 0.1831 0.3584 0.028 Uiso 1 1 calc R . .
C12 C 0.19468(11) 0.27768(13) 0.36951(12) 0.0204(4) Uani 1 1 d . . .
C13 C 0.00211(16) 0.50916(14) 0.36199(14) 0.0299(6) Uani 1 1 d . . .
C14 C -0.05642(17) 0.48468(19) 0.3136(2) 0.0419(8) Uani 1 1 d . . .
H14A H -0.0504 0.4866 0.2758 0.063 Uiso 1 1 calc R . .
H14B H -0.0912 0.5121 0.3125 0.063 Uiso 1 1 calc R . .
H14C H -0.0647 0.4400 0.3219 0.063 Uiso 1 1 calc R . .
C15 C 0.0118(2) 0.58214(17) 0.3502(2) 0.0445(9) Uani 1 1 d . . .
H15A H 0.0187 0.5862 0.3129 0.067 Uiso 1 1 calc R . .
H15B H 0.0474 0.5989 0.3815 0.067 Uiso 1 1 calc R . .
H15C H -0.0246 0.6069 0.3486 0.067 Uiso 1 1 calc R . .
C16 C -0.0063(2) 0.5034(2) 0.42306(18) 0.0515(11) Uani 1 1 d . . .
H16A H -0.0420 0.5288 0.4228 0.077 Uiso 1 1 calc R . .
H16B H 0.0303 0.5199 0.4534 0.077 Uiso 1 1 calc R . .
H16C H -0.0125 0.4580 0.4310 0.077 Uiso 1 1 calc R . .
C17 C 0.33517(16) 0.16366(19) 0.42904(14) 0.0364(8) Uani 1 1 d D . .
C18 C 0.3093(7) 0.1084(6) 0.3899(6) 0.051(4) Uani 0.319(8) 1 d PD A 1
H18A H 0.3391 0.0932 0.3726 0.077 Uiso 0.319(8) 1 calc PR A 1
H18B H 0.2718 0.1220 0.3589 0.077 Uiso 0.319(8) 1 calc PR A 1
H18C H 0.2997 0.0732 0.4123 0.077 Uiso 0.319(8) 1 calc PR A 1
C19 C 0.4002(6) 0.1861(8) 0.4227(9) 0.056(4) Uani 0.319(8) 1 d PD A 1
H19A H 0.4270 0.1484 0.4275 0.085 Uiso 0.319(8) 1 calc PR A 1
H19B H 0.4200 0.2182 0.4528 0.085 Uiso 0.319(8) 1 calc PR A 1
H19C H 0.3926 0.2052 0.3841 0.085 Uiso 0.319(8) 1 calc PR A 1
C20 C 0.3501(8) 0.1555(8) 0.4934(5) 0.053(4) Uani 0.319(8) 1 d PD A 1
H20A H 0.3233 0.1226 0.5007 0.079 Uiso 0.319(8) 1 calc PR A 1
H20B H 0.3440 0.1967 0.5105 0.079 Uiso 0.319(8) 1 calc PR A 1
H20C H 0.3928 0.1419 0.5112 0.079 Uiso 0.319(8) 1 calc PR A 1
C18' C 0.3469(2) 0.1442(3) 0.3726(2) 0.0359(12) Uani 0.681(8) 1 d PD A 2
H18D H 0.3753 0.1075 0.3807 0.054 Uiso 0.681(8) 1 calc PR A 2
H18E H 0.3648 0.1809 0.3586 0.054 Uiso 0.681(8) 1 calc PR A 2
H18F H 0.3082 0.1319 0.3426 0.054 Uiso 0.681(8) 1 calc PR A 2
C19' C 0.2951(3) 0.1025(3) 0.4428(3) 0.0480(17) Uani 0.681(8) 1 d PD A 2
H19D H 0.2610 0.0918 0.4073 0.072 Uiso 0.681(8) 1 calc PR A 2
H19E H 0.2793 0.1153 0.4735 0.072 Uiso 0.681(8) 1 calc PR A 2
H19F H 0.3217 0.0647 0.4556 0.072 Uiso 0.681(8) 1 calc PR A 2
C20' C 0.3931(3) 0.1659(4) 0.4821(3) 0.058(2) Uani 0.681(8) 1 d PD A 2
H20D H 0.3826 0.1743 0.5170 0.088 Uiso 0.681(8) 1 calc PR A 2
H20E H 0.4197 0.2005 0.4773 0.088 Uiso 0.681(8) 1 calc PR A 2
H20F H 0.4145 0.1244 0.4863 0.088 Uiso 0.681(8) 1 calc PR A 2
C41 C -0.17407(11) 0.06283(13) 0.28882(11) 0.0190(4) Uani 1 1 d . . .
C42 C -0.20959(12) 0.11937(14) 0.28703(12) 0.0226(5) Uani 1 1 d . . .
H42 H -0.1955 0.1604 0.2796 0.027 Uiso 1 1 calc R . .
C43 C -0.26681(13) 0.11364(17) 0.29659(13) 0.0282(6) Uani 1 1 d . . .
C44 C -0.28650(14) 0.04975(19) 0.30475(15) 0.0332(6) Uani 1 1 d . . .
H44 H -0.3254 0.0448 0.3088 0.040 Uiso 1 1 calc R . .
C45 C -0.25081(13) -0.00610(17) 0.30698(14) 0.0296(6) Uani 1 1 d . . .
H45 H -0.2656 -0.0474 0.3128 0.035 Uiso 1 1 calc R . .
C46 C -0.19232(11) -0.00013(14) 0.30035(11) 0.0214(4) Uani 1 1 d . . .
C47 C -0.14350(12) -0.05084(13) 0.30922(12) 0.0213(4) Uani 1 1 d . . .
C48 C -0.14503(15) -0.11698(15) 0.32527(14) 0.0288(5) Uani 1 1 d . . .
H48 H -0.1818 -0.1357 0.3267 0.035 Uiso 1 1 calc R . .
C49 C -0.09058(16) -0.15454(15) 0.33916(15) 0.0303(6) Uani 1 1 d . . .
H49 H -0.0918 -0.1985 0.3498 0.036 Uiso 1 1 calc R . .
C50 C -0.03397(14) -0.12871(14) 0.33776(12) 0.0246(5) Uani 1 1 d . . .
C51 C -0.03384(13) -0.06346(13) 0.31934(12) 0.0228(4) Uani 1 1 d . . .
H51 H 0.0024 -0.0451 0.3165 0.027 Uiso 1 1 calc R . .
C52 C -0.08799(12) -0.02582(12) 0.30521(11) 0.0191(4) Uani 1 1 d . . .
C53 C -0.30392(16) 0.17436(19) 0.30251(17) 0.0368(8) Uani 1 1 d . . .
C54 C -0.2934(3) 0.1836(3) 0.3691(2) 0.0641(16) Uani 1 1 d . . .
H54A H -0.3204 0.2178 0.3740 0.096 Uiso 1 1 calc R . .
H54B H -0.2508 0.1957 0.3898 0.096 Uiso 1 1 calc R . .
H54C H -0.3026 0.1431 0.3853 0.096 Uiso 1 1 calc R . .
C55 C -0.37389(18) 0.1638(3) 0.2701(2) 0.0520(12) Uani 1 1 d . . .
H55A H -0.3809 0.1505 0.2298 0.078 Uiso 1 1 calc R . .
H55B H -0.3958 0.2043 0.2701 0.078 Uiso 1 1 calc R . .
H55C H -0.3889 0.1301 0.2900 0.078 Uiso 1 1 calc R . .
C56 C -0.28351(19) 0.2368(2) 0.2779(2) 0.0457(9) Uani 1 1 d . . .
H56A H -0.2887 0.2303 0.2367 0.069 Uiso 1 1 calc R . .
H56B H -0.2404 0.2457 0.2999 0.069 Uiso 1 1 calc R . .
H56C H -0.3086 0.2734 0.2816 0.069 Uiso 1 1 calc R . .
C57 C 0.02686(17) -0.16927(14) 0.36036(15) 0.0302(6) Uani 1 1 d . . .
C58 C 0.0145(2) -0.24256(16) 0.3454(2) 0.0450(9) Uani 1 1 d . . .
H58A H 0.0533 -0.2662 0.3580 0.067 Uiso 1 1 calc R . .
H58B H -0.0055 -0.2476 0.3032 0.067 Uiso 1 1 calc R . .
H58C H -0.0121 -0.2598 0.3655 0.067 Uiso 1 1 calc R . .
C59 C 0.0533(2) -0.1618(2) 0.42826(19) 0.0498(11) Uani 1 1 d . . .
H59A H 0.0260 -0.1831 0.4455 0.075 Uiso 1 1 calc R . .
H59B H 0.0567 -0.1158 0.4385 0.075 Uiso 1 1 calc R . .
H59C H 0.0938 -0.1819 0.4433 0.075 Uiso 1 1 calc R . .
C60 C 0.07575(17) -0.14451(19) 0.3350(2) 0.0410(8) Uani 1 1 d . . .
H60A H 0.1117 -0.1728 0.3480 0.061 Uiso 1 1 calc R . .
H60B H 0.0878 -0.1003 0.3487 0.061 Uiso 1 1 calc R . .
H60C H 0.0586 -0.1448 0.2923 0.061 Uiso 1 1 calc R . .

loop_
_atom_site_aniso_label
_atom_site_aniso_U_11
_atom_site_aniso_U_22
_atom_site_aniso_U_33
_atom_site_aniso_U_23
_atom_site_aniso_U_13
_atom_site_aniso_U_12
Np1 0.01303(6) 0.01360(6) 0.01248(6) 0.000 0.00418(4) 0.000
S1 0.0196(2) 0.0193(2) 0.0168(2) -0.00263(19) 0.00578(19) -0.00341(19)
S2 0.0217(3) 0.0216(3) 0.0174(2) -0.0022(2) 0.0070(2) -0.0060(2)
S5 0.0182(2) 0.0205(2) 0.0147(2) -0.00003(19) 0.00554(19) -0.00209(19)
S6 0.0220(3) 0.0232(3) 0.0150(2) -0.0018(2) 0.0070(2) -0.0072(2)
P1 0.0154(2) 0.0157(2) 0.0182(3) -0.0033(2) 0.0048(2) -0.00151(19)
P3 0.0158(2) 0.0167(2) 0.0161(2) 0.00126(19) 0.0064(2) -0.00066(19)
C1 0.0223(10) 0.0172(9) 0.0204(10) -0.0032(8) 0.0081(8) -0.0028(8)
C2 0.0279(12) 0.0180(10) 0.0228(11) 0.0009(8) 0.0104(9) 0.0023(9)
C3 0.0346(13) 0.0169(10) 0.0260(12) 0.0017(9) 0.0159(10) 0.0023(9)
C4 0.0438(16) 0.0165(11) 0.0333(14) -0.0049(10) 0.0196(12) -0.0036(10)
C5 0.0327(14) 0.0228(12) 0.0304(14) -0.0077(10) 0.0129(11) -0.0088(10)
C6 0.0255(11) 0.0198(10) 0.0242(11) -0.0042(9) 0.0109(9) -0.0058(9)
C7 0.0195(10) 0.0259(12) 0.0248(12) -0.0069(9) 0.0081(9) -0.0048(9)
C8 0.0202(12) 0.0426(17) 0.0391(17) -0.0175(14) 0.0091(12) -0.0090(11)
C9 0.0171(11) 0.053(2) 0.0362(16) -0.0156(15) 0.0049(11) -0.0029(12)
C10 0.0201(11) 0.0437(17) 0.0244(12) -0.0068(11) 0.0058(9) 0.0073(11)
C11 0.0228(11) 0.0263(12) 0.0201(11) -0.0049(9) 0.0074(9) 0.0020(9)
C12 0.0149(9) 0.0245(11) 0.0208(11) -0.0054(9) 0.0049(8) -0.0029(8)
C13 0.0444(16) 0.0195(11) 0.0322(14) 0.0039(10) 0.0215(12) 0.0079(11)
C14 0.0347(16) 0.0342(17) 0.058(2) -0.0060(15) 0.0175(16) 0.0093(13)
C15 0.058(2) 0.0193(13) 0.056(2) 0.0074(14) 0.0188(19) 0.0102(14)
C16 0.068(3) 0.058(2) 0.0418(19) 0.0190(18) 0.0365(19) 0.036(2)
C17 0.0304(15) 0.056(2) 0.0213(13) 0.0019(12) 0.0066(11) 0.0192(14)
C18 0.053(7) 0.039(6) 0.055(8) -0.004(5) 0.009(6) 0.023(6)
C19 0.030(6) 0.047(7) 0.091(12) -0.002(7) 0.020(7) 0.001(5)
C20 0.067(10) 0.058(8) 0.036(6) 0.011(6) 0.022(6) 0.016(7)
C18' 0.034(2) 0.047(3) 0.032(2) 0.001(2) 0.0193(19) 0.013(2)
C19' 0.044(3) 0.059(4) 0.050(3) 0.029(3) 0.026(3) 0.023(3)
C20' 0.036(3) 0.080(5) 0.040(3) -0.017(3) -0.012(3) 0.022(3)
C41 0.0151(9) 0.0246(11) 0.0172(10) 0.0026(8) 0.0056(8) -0.0013(8)
C42 0.0182(10) 0.0293(12) 0.0202(11) 0.0041(9) 0.0063(8) 0.0034(9)
C43 0.0189(11) 0.0412(16) 0.0243(12) 0.0047(11) 0.0074(9) 0.0070(10)
C44 0.0179(11) 0.0501(19) 0.0330(15) 0.0071(13) 0.0107(10) -0.0001(11)
C45 0.0212(11) 0.0379(15) 0.0307(13) 0.0023(12) 0.0102(10) -0.0069(11)
C46 0.0187(9) 0.0257(11) 0.0194(10) 0.0014(9) 0.0058(8) -0.0037(9)
C47 0.0222(10) 0.0209(10) 0.0192(10) 0.0012(8) 0.0050(8) -0.0042(8)
C48 0.0296(13) 0.0230(12) 0.0316(14) 0.0021(10) 0.0079(11) -0.0087(10)
C49 0.0364(15) 0.0185(11) 0.0312(14) 0.0017(10) 0.0053(12) -0.0052(10)
C50 0.0299(13) 0.0196(11) 0.0211(11) -0.0021(9) 0.0045(9) 0.0010(9)
C51 0.0253(11) 0.0191(10) 0.0236(11) -0.0012(9) 0.0080(9) 0.0001(9)
C52 0.0224(10) 0.0151(9) 0.0197(10) 0.0007(8) 0.0072(8) -0.0014(8)
C53 0.0223(13) 0.054(2) 0.0336(16) 0.0039(14) 0.0089(12) 0.0170(13)
C54 0.060(3) 0.093(4) 0.039(2) -0.004(2) 0.016(2) 0.040(3)
C55 0.0224(15) 0.082(3) 0.054(2) 0.017(2) 0.0155(16) 0.0207(17)
C56 0.0381(18) 0.0394(19) 0.059(2) 0.0033(17) 0.0158(17) 0.0201(15)
C57 0.0345(15) 0.0209(12) 0.0289(14) -0.0024(10) 0.0025(12) 0.0058(10)
C58 0.047(2) 0.0178(12) 0.067(3) -0.0042(14) 0.0155(19) 0.0048(13)
C59 0.054(2) 0.051(2) 0.0310(18) -0.0017(15) -0.0024(16) 0.0205(19)
C60 0.0323(16) 0.0329(16) 0.056(2) 0.0078(15) 0.0130(15) 0.0096(13)

loop_
_atom_type_symbol
_atom_type_description
_atom_type_scat_dispersion_real
_atom_type_scat_dispersion_imag
_atom_type_scat_source
C C 0.0033 0.0016 'International Tables Vol C Tables 4.2.6.8 and 6.1.1.4'
H H 0.0000 0.0000 'International Tables Vol C Tables 4.2.6.8 and 6.1.1.4'
Np Np -11.4937 4.1493 'International Tables Vol C Tables 4.2.6.8 and 6.1.1.4'
P P 0.1023 0.0942 'International Tables Vol C Tables 4.2.6.8 and 6.1.1.4'
S S 0.1246 0.1234 'International Tables Vol C Tables 4.2.6.8 and 6.1.1.4'

loop_
_geom_angle_atom_site_label_1
_geom_angle_atom_site_label_2
_geom_angle_atom_site_label_3
_geom_angle
_geom_angle_site_symmetry_1
_geom_angle_site_symmetry_3
S6 Np1 S6 93.89(3) . 2
S6 Np1 S2 153.944(18) . .
S6 Np1 S2 92.64(2) 2 .
S6 Np1 S2 92.64(2) . 2
S6 Np1 S2 153.941(18) 2 2
S2 Np1 S2 92.48(3) . 2
S6 Np1 S1 135.211(17) . .
S6 Np1 S1 78.157(19) 2 .
S2 Np1 S1 70.841(18) . .
S2 Np1 S1 79.460(19) 2 .
S6 Np1 S1 78.158(19) . 2
S6 Np1 S1 135.214(17) 2 2
S2 Np1 S1 79.460(19) . 2
S2 Np1 S1 70.841(18) 2 2
S1 Np1 S1 136.63(3) . 2
S6 Np1 S5 70.781(18) . .
S6 Np1 S5 79.646(18) 2 .
S2 Np1 S5 135.259(18) . .
S2 Np1 S5 78.769(18) 2 .
S1 Np1 S5 64.432(18) . .
S1 Np1 S5 134.990(18) 2 .
S6 Np1 S5 79.648(18) . 2
S6 Np1 S5 70.782(18) 2 2
S2 Np1 S5 78.771(18) . 2
S2 Np1 S5 135.261(18) 2 2
S1 Np1 S5 134.990(18) . 2
S1 Np1 S5 64.433(18) 2 2
S5 Np1 S5 136.24(3) . 2
P1 S1 Np1 89.63(3) . .
P1 S2 Np1 89.74(3) . .
P3 S5 Np1 89.60(3) . .
P3 S6 Np1 89.87(3) . .
C12 P1 C1 92.75(12) . .
C12 P1 S1 112.15(10) . .
C1 P1 S1 111.88(9) . .
C12 P1 S2 115.11(9) . .
C1 P1 S2 114.31(9) . .
S1 P1 S2 109.79(4) . .
C52 P3 C41 92.34(12) . .
C52 P3 S5 113.83(9) . .
C41 P3 S5 112.96(9) . .
C52 P3 S6 113.17(9) . .
C41 P3 S6 114.00(9) . .
S5 P3 S6 109.72(4) . .
C2 C1 C6 121.8(2) . .
C2 C1 P1 127.6(2) . .
C6 C1 P1 110.22(19) . .
C1 C2 C3 120.3(3) . .
C1 C2 H2 119.9 . .
C3 C2 H2 119.9 . .
C2 C3 C4 117.5(3) . .
C2 C3 C13 121.6(3) . .
C4 C3 C13 120.7(3) . .
C5 C4 C3 122.6(3) . .
C5 C4 H4 118.7 . .
C3 C4 H4 118.7 . .
C4 C5 C6 119.2(3) . .
C4 C5 H5 120.4 . .
C6 C5 H5 120.4 . .
C5 C6 C1 118.4(3) . .
C5 C6 C7 128.0(3) . .
C1 C6 C7 113.4(2) . .
C8 C7 C12 118.9(3) . .
C8 C7 C6 127.5(3) . .
C12 C7 C6 113.4(2) . .
C7 C8 C9 118.6(3) . .
C7 C8 H8 120.7 . .
C9 C8 H8 120.7 . .
C10 C9 C8 122.6(3) . .
C10 C9 H9 118.7 . .
C8 C9 H9 118.7 . .
C9 C10 C11 118.1(3) . .
C9 C10 C17 121.8(3) . .
C11 C10 C17 120.1(3) . .
C12 C11 C10 119.8(3) . .
C12 C11 H11 120.1 . .
C10 C11 H11 120.1 . .
C11 C12 C7 122.1(2) . .
C11 C12 P1 127.4(2) . .
C7 C12 P1 110.2(2) . .
C14 C13 C3 112.9(2) . .
C14 C13 C15 108.5(3) . .
C3 C13 C15 110.9(3) . .
C14 C13 C16 109.6(3) . .
C3 C13 C16 106.2(3) . .
C15 C13 C16 108.7(3) . .
C13 C14 H14A 109.5 . .
C13 C14 H14B 109.5 . .
H14A C14 H14B 109.5 . .
C13 C14 H14C 109.5 . .
H14A C14 H14C 109.5 . .
H14B C14 H14C 109.5 . .
C13 C15 H15A 109.5 . .
C13 C15 H15B 109.5 . .
H15A C15 H15B 109.5 . .
C13 C15 H15C 109.5 . .
H15A C15 H15C 109.5 . .
H15B C15 H15C 109.5 . .
C13 C16 H16A 109.5 . .
C13 C16 H16B 109.5 . .
H16A C16 H16B 109.5 . .
C13 C16 H16C 109.5 . .
H16A C16 H16C 109.5 . .
H16B C16 H16C 109.5 . .
C18 C17 C20 119.2(10) . .
C18 C17 C20' 128.4(6) . .
C20 C17 C20' 44.7(8) . .
C18 C17 C18' 51.8(7) . .
C20 C17 C18' 149.0(7) . .
C20' C17 C18' 113.1(4) . .
C18 C17 C10 114.9(5) . .
C20 C17 C10 101.8(7) . .
C20' C17 C10 116.4(4) . .
C18' C17 C10 108.7(3) . .
C18 C17 C19 110.1(9) . .
C20 C17 C19 103.9(10) . .
C20' C17 C19 59.5(8) . .
C18' C17 C19 62.6(7) . .
C10 C17 C19 105.6(6) . .
C18 C17 C19' 54.1(7) . .
C20 C17 C19' 69.5(8) . .
C20' C17 C19' 104.2(5) . .
C18' C17 C19' 105.3(4) . .
C10 C17 C19' 108.4(3) . .
C19 C17 C19' 146.0(6) . .
C17 C18 H18A 109.5 . .
C17 C18 H18B 109.5 . .
C17 C18 H18C 109.5 . .
C17 C19 H19A 109.5 . .
C17 C19 H19B 109.5 . .
C17 C19 H19C 109.5 . .
C17 C20 H20A 109.5 . .
C17 C20 H20B 109.5 . .
C17 C20 H20C 109.5 . .
C17 C18' H18D 109.5 . .
C17 C18' H18E 109.5 . .
H18D C18' H18E 109.5 . .
C17 C18' H18F 109.5 . .
H18D C18' H18F 109.5 . .
H18E C18' H18F 109.5 . .
C17 C19' H19D 109.5 . .
C17 C19' H19E 109.5 . .
H19D C19' H19E 109.5 . .
C17 C19' H19F 109.5 . .
H19D C19' H19F 109.5 . .
H19E C19' H19F 109.5 . .
C17 C20' H20D 109.5 . .
C17 C20' H20E 109.5 . .
H20D C20' H20E 109.5 . .
C17 C20' H20F 109.5 . .
H20D C20' H20F 109.5 . .
H20E C20' H20F 109.5 . .
C46 C41 C42 123.1(2) . .
C46 C41 P3 109.95(19) . .
C42 C41 P3 126.7(2) . .
C41 C42 C43 119.3(3) . .
C41 C42 H42 120.4 . .
C43 C42 H42 120.4 . .
C42 C43 C44 117.2(3) . .
C42 C43 C53 121.6(3) . .
C44 C43 C53 121.0(3) . .
C45 C44 C43 123.1(3) . .
C45 C44 H44 118.4 . .
C43 C44 H44 118.4 . .
C44 C45 C46 119.7(3) . .
C44 C45 H45 120.2 . .
C46 C45 H45 120.2 . .
C41 C46 C45 117.4(3) . .
C41 C46 C47 113.8(2) . .
C45 C46 C47 128.6(3) . .
C48 C47 C52 118.4(3) . .
C48 C47 C46 128.2(3) . .
C52 C47 C46 113.2(2) . .
C47 C48 C49 119.0(3) . .
C47 C48 H48 120.5 . .
C49 C48 H48 120.5 . .
C48 C49 C50 122.8(3) . .
C48 C49 H49 118.6 . .
C50 C49 H49 118.6 . .
C51 C50 C49 117.6(3) . .
C51 C50 C57 121.2(3) . .
C49 C50 C57 121.1(3) . .
C50 C51 C52 119.9(3) . .
C50 C51 H51 120.0 . .
C52 C51 H51 120.0 . .
C51 C52 C47 122.3(2) . .
C51 C52 P3 127.2(2) . .
C47 C52 P3 110.41(19) . .
C43 C53 C55 110.8(3) . .
C43 C53 C54 107.4(3) . .
C55 C53 C54 107.9(4) . .
C43 C53 C56 112.2(3) . .
C55 C53 C56 108.7(3) . .
C54 C53 C56 109.7(4) . .
C53 C54 H54A 109.5 . .
C53 C54 H54B 109.5 . .
H54A C54 H54B 109.5 . .
C53 C54 H54C 109.5 . .
H54A C54 H54C 109.5 . .
H54B C54 H54C 109.5 . .
C53 C55 H55A 109.5 . .
C53 C55 H55B 109.5 . .
H55A C55 H55B 109.5 . .
C53 C55 H55C 109.5 . .
H55A C55 H55C 109.5 . .
H55B C55 H55C 109.5 . .
C53 C56 H56A 109.5 . .
C53 C56 H56B 109.5 . .
H56A C56 H56B 109.5 . .
C53 C56 H56C 109.5 . .
H56A C56 H56C 109.5 . .
H56B C56 H56C 109.5 . .
C60 C57 C58 109.1(3) . .
C60 C57 C59 108.2(3) . .
C58 C57 C59 108.5(3) . .
C60 C57 C50 112.2(3) . .
C58 C57 C50 111.3(3) . .
C59 C57 C50 107.4(3) . .
C57 C58 H58A 109.5 . .
C57 C58 H58B 109.5 . .
H58A C58 H58B 109.5 . .
C57 C58 H58C 109.5 . .
H58A C58 H58C 109.5 . .
H58B C58 H58C 109.5 . .
C57 C59 H59A 109.5 . .
C57 C59 H59B 109.5 . .
H59A C59 H59B 109.5 . .
C57 C59 H59C 109.5 . .
H59A C59 H59C 109.5 . .
H59B C59 H59C 109.5 . .
C57 C60 H60A 109.5 . .
C57 C60 H60B 109.5 . .
H60A C60 H60B 109.5 . .
C57 C60 H60C 109.5 . .
H60A C60 H60C 109.5 . .
H60B C60 H60C 109.5 . .

loop_
_geom_bond_atom_site_label_1
_geom_bond_atom_site_label_2
_geom_bond_distance
_geom_bond_site_symmetry_2
Np1 S6 2.8165(6) .
Np1 S6 2.8165(6) 2
Np1 S2 2.8257(6) .
Np1 S2 2.8258(6) 2
Np1 S1 2.8329(6) .
Np1 S1 2.8329(6) 2
Np1 S5 2.8363(6) .
Np1 S5 2.8363(6) 2
S1 P1 2.0019(9) .
S2 P1 2.0067(9) .
S5 P3 1.9946(9) .
S6 P3 2.0089(9) .
P1 C12 1.792(3) .
P1 C1 1.794(3) .
P3 C52 1.793(2) .
P3 C41 1.797(2) .
C1 C2 1.388(4) .
C1 C6 1.402(4) .
C2 C3 1.398(4) .
C2 H2 0.9300 .
C3 C4 1.403(5) .
C3 C13 1.535(4) .
C4 C5 1.391(5) .
C4 H4 0.9300 .
C5 C6 1.400(4) .
C5 H5 0.9300 .
C6 C7 1.482(4) .
C7 C8 1.393(4) .
C7 C12 1.402(4) .
C8 C9 1.411(5) .
C8 H8 0.9300 .
C9 C10 1.391(5) .
C9 H9 0.9300 .
C10 C11 1.402(4) .
C10 C17 1.525(5) .
C11 C12 1.386(4) .
C11 H11 0.9300 .
C13 C14 1.520(5) .
C13 C15 1.536(5) .
C13 C16 1.542(5) .
C14 H14A 0.9600 .
C14 H14B 0.9600 .
C14 H14C 0.9600 .
C15 H15A 0.9600 .
C15 H15B 0.9600 .
C15 H15C 0.9600 .
C16 H16A 0.9600 .
C16 H16B 0.9600 .
C16 H16C 0.9600 .
C17 C18 1.450(12) .
C17 C20 1.469(12) .
C17 C20' 1.487(6) .
C17 C18' 1.517(5) .
C17 C19 1.608(12) .
C17 C19' 1.637(7) .
C18 H18A 0.9600 .
C18 H18B 0.9600 .
C18 H18C 0.9600 .
C19 H19A 0.9600 .
C19 H19B 0.9600 .
C19 H19C 0.9600 .
C20 H20A 0.9600 .
C20 H20B 0.9600 .
C20 H20C 0.9600 .
C18' H18D 0.9600 .
C18' H18E 0.9600 .
C18' H18F 0.9600 .
C19' H19D 0.9600 .
C19' H19E 0.9600 .
C19' H19F 0.9600 .
C20' H20D 0.9600 .
C20' H20E 0.9600 .
C20' H20F 0.9600 .
C41 C46 1.398(4) .
C41 C42 1.395(4) .
C42 C43 1.404(4) .
C42 H42 0.9300 .
C43 C44 1.406(5) .
C43 C53 1.527(4) .
C44 C45 1.384(5) .
C44 H44 0.9300 .
C45 C46 1.401(4) .
C45 H45 0.9300 .
C46 C47 1.476(4) .
C47 C48 1.398(4) .
C47 C52 1.397(4) .
C48 C49 1.396(5) .
C48 H48 0.9300 .
C49 C50 1.404(5) .
C49 H49 0.9300 .
C50 C51 1.394(4) .
C50 C57 1.542(4) .
C51 C52 1.391(4) .
C51 H51 0.9300 .
C53 C55 1.531(6) .
C53 C54 1.541(6) .
C53 C56 1.533(6) .
C54 H54A 0.9600 .
C54 H54B 0.9600 .
C54 H54C 0.9600 .
C55 H55A 0.9600 .
C55 H55B 0.9600 .
C55 H55C 0.9600 .
C56 H56A 0.9600 .
C56 H56B 0.9600 .
C56 H56C 0.9600 .
C57 C60 1.525(6) .
C57 C58 1.531(4) .
C57 C59 1.535(5) .
C58 H58A 0.9600 .
C58 H58B 0.9600 .
C58 H58C 0.9600 .
C59 H59A 0.9600 .
C59 H59B 0.9600 .
C59 H59C 0.9600 .
C60 H60A 0.9600 .
C60 H60B 0.9600 .
C60 H60C 0.9600 .

loop_
_platon_squeeze_void_nr
_platon_squeeze_void_average_x
_platon_squeeze_void_average_y
_platon_squeeze_void_average_z
_platon_squeeze_void_volume
_platon_squeeze_void_count_electrons
_platon_squeeze_void_content
1 0.153 0.199 0.191 1781 768 '8 toluene'
2 0.131 -0.222 0.691 1781 765 '8 toluene'
